data_1558254
loop_
_publ_author_name
'Wang, Danfeng'
'Malmberg, Robert'
'Pernik, Indrek'
'Prasad, Shyamal K. K.'
'Roemer, Max'
'Venkatesan, Koushik'
'Schmidt, Timothy W.'
'Keaveney, Sinead T.'
'Messerle, Barbara A.'

_publ_section_title
;
 Development of tethered dual catalysts: synergy between photo- and
 transition metal catalysts for enhanced catalysis.
;
_journal_issue 24
_journal_name_full 'Chemical science'
_journal_page_first 6256
_journal_page_last 6267
_journal_paper_doi 10.1039/d0sc02703k
_journal_volume 11
_journal_year 2020
_chemical_formula_moiety 'C36 H40 B Cl F2 Ir N6, C24 H20 B, 0.5(C H2 Cl2)'
_chemical_formula_sum 'C60.5 H61 B2 Cl2 F2 Ir N6'
_chemical_formula_weight 1194.87
_space_group_crystal_system monoclinic
_space_group_IT_number 14
_space_group_name_Hall '-P 2ybc'
_space_group_name_H-M_alt 'P 1 21/c 1'
_atom_sites_solution_hydrogens geom
_audit_creation_date 2019-07-01
_audit_creation_method
;
Olex2 1.2
(compiled 2018.05.29 svn.r3508 for OlexSys, GUI svn.r5506)
;
_audit_update_record
;
2019-09-23 deposited with the CCDC.	2020-06-03 downloaded from the CCDC.
;
_cell_angle_alpha 90
_cell_angle_beta 104.255(2)
_cell_angle_gamma 90
_cell_formula_units_Z 4
_cell_length_a 16.4813(8)
_cell_length_b 27.5680(13)
_cell_length_c 12.5577(7)
_cell_measurement_reflns_used 9056
_cell_measurement_temperature 149.62
_cell_measurement_theta_max 26.959
_cell_measurement_theta_min 2.232
_cell_volume 5530.0(5)
_computing_cell_refinement 'SAINT v8.37A (Bruker, 2015)'
_computing_data_reduction 'SAINT v8.37A (Bruker, 2015)'
_computing_molecular_graphics 'Olex2 (Dolomanov et al., 2009)'
_computing_publication_material 'Olex2 (Dolomanov et al., 2009)'
_computing_structure_refinement 'ShelXL (Sheldrick, 2015)'
_computing_structure_solution 'SHELXT 2014/5 (Sheldrick, 2014)'
_diffrn_ambient_temperature 149.62
_diffrn_measured_fraction_theta_full 0.998
_diffrn_measured_fraction_theta_max 0.997
_diffrn_measurement_device_type 'Bruker APEX-II CCD'
_diffrn_measurement_method '\f and \w scans'
_diffrn_radiation_type MoK\a
_diffrn_radiation_wavelength 0.71073
_diffrn_reflns_av_R_equivalents 0.0757
_diffrn_reflns_av_unetI/netI 0.0541
_diffrn_reflns_Laue_measured_fraction_full 0.998
_diffrn_reflns_Laue_measured_fraction_max 0.997
_diffrn_reflns_limit_h_max 21
_diffrn_reflns_limit_h_min -21
_diffrn_reflns_limit_k_max 35
_diffrn_reflns_limit_k_min -35
_diffrn_reflns_limit_l_max 14
_diffrn_reflns_limit_l_min -16
_diffrn_reflns_number 76548
_diffrn_reflns_point_group_measured_fraction_full 0.998
_diffrn_reflns_point_group_measured_fraction_max 0.997
_diffrn_reflns_theta_full 25.242
_diffrn_reflns_theta_max 27.130
_diffrn_reflns_theta_min 2.232
_diffrn_standards_number 0
_exptl_absorpt_coefficient_mu 2.562
_exptl_absorpt_correction_T_max 0.7455
_exptl_absorpt_correction_T_min 0.4930
_exptl_absorpt_correction_type multi-scan
_exptl_absorpt_process_details
'SADABS-2016/2 (Bruker,2016/2) was used for absorption correction. wR2(int) was 0.1336 before and 0.0885 after correction. The Ratio of minimum to maximum transmission is 0.6613. The \l/2 correction factor is Not present.'
_exptl_crystal_colour yellow
_exptl_crystal_colour_primary yellow
_exptl_crystal_density_diffrn 1.435
_exptl_crystal_description plate
_exptl_crystal_F_000 2420
_exptl_crystal_size_max 0.338
_exptl_crystal_size_mid 0.267
_exptl_crystal_size_min 0.114
_refine_diff_density_max 2.304
_refine_diff_density_min -1.168
_refine_diff_density_rms 0.116
_refine_ls_extinction_method none
_refine_ls_goodness_of_fit_ref 1.055
_refine_ls_hydrogen_treatment constr
_refine_ls_matrix_type full
_refine_ls_number_parameters 712
_refine_ls_number_reflns 12187
_refine_ls_number_restraints 19
_refine_ls_restrained_S_all 1.057
_refine_ls_R_factor_all 0.0491
_refine_ls_R_factor_gt 0.0356
_refine_ls_shift/su_max 0.002
_refine_ls_shift/su_mean 0.000
_refine_ls_structure_factor_coef Fsqd
_refine_ls_weighting_details 'w=1/[\s^2^(Fo^2^)+(0.0320P)^2^+8.9442P] where P=(Fo^2^+2Fc^2^)/3'
_refine_ls_weighting_scheme calc
_refine_ls_wR_factor_gt 0.0830
_refine_ls_wR_factor_ref 0.0899
_reflns_Friedel_coverage 0.000
_reflns_number_gt 10111
_reflns_number_total 12187
_reflns_threshold_expression 'I > 2\s(I)'
_cod_data_source_file d0sc02703k2.cif
_cod_data_source_block indrek_18dec17_0ma_a
_cod_depositor_comments
;Adding full bibliography for 1558253--1558256.cif.

 Adding full bibliography for 1558253--1558256.cif.
;
_cod_original_formula_sum 'C60.50 H61 B2 Cl2 F2 Ir N6'
_cod_database_code 1558254
_shelx_shelxl_version_number 2018/3
_shelx_space_group_comment
;
The symmetry employed for this shelxl refinement is uniquely defined
by the following loop, which should always be used as a source of
symmetry information in preference to the above space-group names.
They are only intended as comments.
;
_shelx_estimated_absorpt_t_max 0.759
_shelx_estimated_absorpt_t_min 0.478
_olex2_refinement_description
;
1. Fixed Uiso
 At 1.2 times of:
  All C(H) groups, All C(H,H) groups
 At 1.5 times of:
  All C(H,H,H) groups
2. Restrained distances
 Cl0A-C0AA = Cl3-C27 = Cl2-C27 = Cl1A-C0AA
 1.77 with sigma of 0.02
 Cl1A-Cl0A = Cl3-Cl2
 2.92 with sigma of 0.02
 Cl1A-C0AA \\sim Cl0A-C0AA
 with sigma of 0.02
 Cl2-C27 \\sim Cl3-C27
 with sigma of 0.02
 Cl1A-Cl0A \\sim Cl2-Cl3
 with sigma of 0.02
 Cl0A-C0AA \\sim Cl3-C27 \\sim Cl2-C27 \\sim Cl1A-C0AA
 with sigma of 0.02
3. Rigid bond restraints
 C0AA, Cl0A, Cl1A, Cl2, C27, Cl3
 with sigma for 1-2 distances of 0.01 and sigma for 1-3 distances of 0.01
4. Others
 Fixed Sof: Cl0A(0.25) Cl1A(0.25) C0AA(0.25) H0AA(0.25) H0AB(0.25) Cl2(0.25)
 Cl3(0.25) C27(0.25) H27B(0.25) H27A(0.25)
5.a Secondary CH2 refined with riding coordinates:
 C23(H23A,H23B), C0AA(H0AA,H0AB), C27(H27B,H27A)
5.b Aromatic/amide H refined with riding coordinates:
 C2(H2), C8(H8), C15(H15), C16(H16), C18(H18), C19(H19), C20(H20), C22(H22),
 C24(H24), C25(H25), C26(H26), C2A(H2A), C3A(H3A), C4A(H4A), C5A(H5A), C6A(H6A),
  C8A(H8A), C9A(H9A), C10A(H10G), C11A(H11D), C12A(H12D), C14A(H14A),
 C15A(H15A), C16A(H16A), C17A(H17A), C18A(H18A), C20A(H20A), C21A(H21A),
 C22A(H22A), C23A(H23C), C24A(H24A)
5.c Idealised Me refined as rotating group:
 C6CP(H6CA,H6CB,H6CC), C7CP(H7CA,H7CB,H7CC), C8CP(H8CA,H8CB,H8CC), C9CP(H9CA,
 H9CB,H9CC), C10(H10A,H10B,H10C), C10C(H10D,H10E,H10F), C11(H11A,H11B,H11C),
 C12(H12A,H12B,H12C), C13(H13A,H13B,H13C)
;
_olex2_submission_special_instructions 'No special instructions were received'

loop_
_space_group_symop_operation_xyz
'x, y, z'
'-x, y+1/2, -z+1/2'
'-x, -y, -z'
'x, -y-1/2, z-1/2'

loop_
_atom_site_label
_atom_site_type_symbol
_atom_site_fract_x
_atom_site_fract_y
_atom_site_fract_z
_atom_site_U_iso_or_equiv
_atom_site_adp_type
_atom_site_occupancy
_atom_site_site_symmetry_order
_atom_site_calc_flag
_atom_site_refinement_flags_posn
_atom_site_refinement_flags_adp
_atom_site_refinement_flags_occupancy
_atom_site_disorder_assembly
_atom_site_disorder_group
B1 B 0.9379(3) 0.18078(18) 0.2730(5) 0.0349(11) Uani 1 1 d . . . . .
C1 C 0.8933(3) 0.11093(15) 0.3813(4) 0.0378(10) Uani 1 1 d . . . . .
C1CP C 0.3466(3) 0.34911(14) 0.8498(3) 0.0258(8) Uani 1 1 d . . . . .
Cl1 Cl 0.35482(6) 0.25008(3) 0.70221(8) 0.0288(2) Uani 1 1 d . . . . .
F1 F 1.02273(16) 0.18057(11) 0.3247(3) 0.0574(8) Uani 1 1 d . . . . .
Ir1 Ir 0.34026(2) 0.33579(2) 0.67704(2) 0.01742(5) Uani 1 1 d . . . . .
N1 N 0.8886(2) 0.15730(11) 0.3484(3) 0.0289(8) Uani 1 1 d . . . . .
C2 C 0.8364(3) 0.10273(16) 0.4450(4) 0.0439(12) Uani 1 1 d . . . . .
H2 H 0.829075 0.072984 0.479680 0.053 Uiso 1 1 calc R . . . .
C2CP C 0.4165(2) 0.37163(14) 0.8186(3) 0.0236(8) Uani 1 1 d . . . . .
F2 F 0.9242(2) 0.15611(10) 0.1748(3) 0.0615(9) Uani 1 1 d . . . . .
N2 N 0.9084(2) 0.23353(11) 0.2547(3) 0.0256(7) Uani 1 1 d . . . . .
C3 C 0.7925(3) 0.14475(16) 0.4494(4) 0.0351(10) Uani 1 1 d . . . . .
C3CP C 0.3821(3) 0.40758(13) 0.7356(3) 0.0265(9) Uani 1 1 d . . . . .
N3 N 0.4180(2) 0.32802(10) 0.5686(2) 0.0209(7) Uani 1 1 d . . . . .
C4 C 0.8262(2) 0.18043(15) 0.3887(3) 0.0275(8) Uani 1 1 d . . . . .
C4CP C 0.2928(3) 0.40523(14) 0.7128(3) 0.0271(9) Uani 1 1 d . . . . .
N4 N 0.3905(2) 0.33976(10) 0.4604(3) 0.0198(6) Uani 1 1 d . . . . .
C5 C 0.8070(2) 0.22865(14) 0.3653(3) 0.0234(8) Uani 1 1 d . . . . .
C5CP C 0.2703(2) 0.36878(14) 0.7828(3) 0.0261(8) Uani 1 1 d . . . . .
N5 N 0.2437(2) 0.33377(11) 0.4364(3) 0.0223(7) Uani 1 1 d . . . . .
C6 C 0.8498(2) 0.25629(13) 0.3026(3) 0.0234(8) Uani 1 1 d . . . . .
C6CP C 0.3547(3) 0.31044(16) 0.9353(4) 0.0382(11) Uani 1 1 d . . . . .
H6CA H 0.305067 0.289521 0.917407 0.057 Uiso 1 1 calc GR . . . .
H6CB H 0.359459 0.325474 1.007263 0.057 Uiso 1 1 calc GR . . . .
H6CC H 0.404738 0.290968 0.937133 0.057 Uiso 1 1 calc GR . . . .
N6 N 0.24430(19) 0.31812(11) 0.5386(2) 0.0211(6) Uani 1 1 d . . . . .
C7 C 0.8461(3) 0.30580(15) 0.2727(3) 0.0296(9) Uani 1 1 d . . . . .
C7CP C 0.5063(3) 0.36394(17) 0.8724(4) 0.0409(11) Uani 1 1 d . . . . .
H7CA H 0.524138 0.387356 0.932331 0.061 Uiso 1 1 calc GR . . . .
H7CB H 0.539616 0.368463 0.818453 0.061 Uiso 1 1 calc GR . . . .
H7CC H 0.514375 0.330920 0.902040 0.061 Uiso 1 1 calc GR . . . .
C8 C 0.9017(3) 0.31148(16) 0.2058(4) 0.0357(10) Uani 1 1 d . . . . .
H8 H 0.912514 0.340937 0.172523 0.043 Uiso 1 1 calc R . . . .
C8CP C 0.4321(3) 0.44182(15) 0.6840(4) 0.0406(11) Uani 1 1 d . . . . .
H8CA H 0.484585 0.426214 0.679763 0.061 Uiso 1 1 calc GR . . . .
H8CB H 0.444417 0.471294 0.728714 0.061 Uiso 1 1 calc GR . . . .
H8CC H 0.399766 0.450312 0.609916 0.061 Uiso 1 1 calc GR . . . .
C9 C 0.9384(3) 0.26701(15) 0.1959(3) 0.0319(9) Uani 1 1 d . . . . .
C9CP C 0.2317(3) 0.43594(16) 0.6323(4) 0.0402(11) Uani 1 1 d . . . . .
H9CA H 0.260476 0.451612 0.581862 0.060 Uiso 1 1 calc GR . . . .
H9CB H 0.208472 0.460799 0.672097 0.060 Uiso 1 1 calc GR . . . .
H9CC H 0.186365 0.415474 0.590461 0.060 Uiso 1 1 calc GR . . . .
C10 C 0.9495(4) 0.07469(17) 0.3471(5) 0.0542(14) Uani 1 1 d . . . . .
H10A H 0.922357 0.062061 0.274095 0.081 Uiso 1 1 calc GR . . . .
H10B H 0.960588 0.047927 0.400085 0.081 Uiso 1 1 calc GR . . . .
H10C H 1.002438 0.090344 0.344794 0.081 Uiso 1 1 calc GR . . . .
C10C C 0.1844(3) 0.35644(18) 0.7910(4) 0.0422(11) Uani 1 1 d . . . . .
H10D H 0.182412 0.322292 0.811938 0.063 Uiso 1 1 calc GR . . . .
H10E H 0.144778 0.361870 0.719777 0.063 Uiso 1 1 calc GR . . . .
H10F H 0.169139 0.377010 0.846711 0.063 Uiso 1 1 calc GR . . . .
C11 C 0.7227(3) 0.14978(18) 0.5052(4) 0.0449(12) Uani 1 1 d . . . . .
H11A H 0.709686 0.117952 0.531583 0.067 Uiso 1 1 calc GR . . . .
H11B H 0.673028 0.162626 0.453045 0.067 Uiso 1 1 calc GR . . . .
H11C H 0.739547 0.172050 0.567563 0.067 Uiso 1 1 calc GR . . . .
C12 C 0.7958(3) 0.34575(16) 0.3065(4) 0.0425(12) Uani 1 1 d . . . . .
H12A H 0.736017 0.338584 0.279639 0.064 Uiso 1 1 calc GR . . . .
H12B H 0.808585 0.376527 0.275140 0.064 Uiso 1 1 calc GR . . . .
H12C H 0.810006 0.348210 0.386833 0.064 Uiso 1 1 calc GR . . . .
C13 C 0.9984(3) 0.25373(18) 0.1282(4) 0.0439(12) Uani 1 1 d . . . . .
H13A H 1.055305 0.263108 0.167417 0.066 Uiso 1 1 calc GR . . . .
H13B H 0.982876 0.270759 0.057580 0.066 Uiso 1 1 calc GR . . . .
H13C H 0.996390 0.218633 0.115337 0.066 Uiso 1 1 calc GR . . . .
C14 C 0.7344(2) 0.25094(13) 0.3990(3) 0.0231(8) Uani 1 1 d . . . . .
C15 C 0.6582(3) 0.25374(17) 0.3194(3) 0.0348(10) Uani 1 1 d . . . . .
H15 H 0.655409 0.243739 0.246218 0.042 Uiso 1 1 calc R . . . .
C16 C 0.5872(3) 0.27093(15) 0.3467(4) 0.0316(9) Uani 1 1 d . . . . .
H16 H 0.535487 0.271389 0.292623 0.038 Uiso 1 1 calc R . . . .
C17 C 0.5905(2) 0.28760(13) 0.4522(3) 0.0222(8) Uani 1 1 d . . . . .
C18 C 0.6672(2) 0.28694(14) 0.5292(3) 0.0262(8) Uani 1 1 d . . . . .
H18 H 0.670862 0.299272 0.600857 0.031 Uiso 1 1 calc R . . . .
C19 C 0.7389(2) 0.26851(14) 0.5034(3) 0.0269(8) Uani 1 1 d . . . . .
H19 H 0.790633 0.268060 0.557372 0.032 Uiso 1 1 calc R . . . .
C20 C 0.4475(2) 0.32742(12) 0.4050(3) 0.0214(8) Uani 1 1 d . . . . .
H20 H 0.442555 0.332211 0.328790 0.026 Uiso 1 1 calc R . . . .
C21 C 0.5141(2) 0.30662(12) 0.4784(3) 0.0205(8) Uani 1 1 d . . . . .
C22 C 0.4922(2) 0.30789(13) 0.5783(3) 0.0210(8) Uani 1 1 d . . . . .
H22 H 0.526325 0.295790 0.645315 0.025 Uiso 1 1 calc R . . . .
C23 C 0.3115(2) 0.36439(13) 0.4214(3) 0.0240(8) Uani 1 1 d . . . . .
H23A H 0.303103 0.372383 0.342611 0.029 Uiso 1 1 calc R . . . .
H23B H 0.311926 0.395086 0.462488 0.029 Uiso 1 1 calc R . . . .
C24 C 0.1784(3) 0.28913(15) 0.5266(4) 0.0308(9) Uani 1 1 d . . . . .
H24 H 0.162521 0.272836 0.584932 0.037 Uiso 1 1 calc R . . . .
C25 C 0.1359(3) 0.28591(18) 0.4163(4) 0.0434(11) Uani 1 1 d . . . . .
H25 H 0.086756 0.267647 0.385732 0.052 Uiso 1 1 calc R . . . .
C26 C 0.1794(3) 0.31442(18) 0.3616(4) 0.0387(10) Uani 1 1 d . . . . .
H26 H 0.166644 0.319684 0.284525 0.046 Uiso 1 1 calc R . . . .
B1A B 0.3104(3) 0.46569(15) 0.1899(4) 0.0254(9) Uani 1 1 d . . . . .
C1A C 0.2936(2) 0.51048(14) 0.2678(3) 0.0271(8) Uani 1 1 d . . . . .
C2A C 0.3154(3) 0.55842(14) 0.2507(4) 0.0321(9) Uani 1 1 d . . . . .
H2A H 0.340357 0.564878 0.191575 0.039 Uiso 1 1 calc R . . . .
C3A C 0.3025(3) 0.59662(15) 0.3149(4) 0.0405(11) Uani 1 1 d . . . . .
H3A H 0.318293 0.628519 0.299566 0.049 Uiso 1 1 calc R . . . .
C4A C 0.2667(3) 0.58859(16) 0.4018(4) 0.0407(11) Uani 1 1 d . . . . .
H4A H 0.256387 0.614861 0.445646 0.049 Uiso 1 1 calc R . . . .
C5A C 0.2462(3) 0.54194(17) 0.4239(4) 0.0440(12) Uani 1 1 d . . . . .
H5A H 0.222571 0.535650 0.484324 0.053 Uiso 1 1 calc R . . . .
C6A C 0.2601(3) 0.50406(15) 0.3577(4) 0.0373(10) Uani 1 1 d . . . . .
H6A H 0.245889 0.472109 0.374981 0.045 Uiso 1 1 calc R . . . .
C7A C 0.2333(3) 0.42598(14) 0.1681(3) 0.0314(9) Uani 1 1 d . . . . .
C8A C 0.1518(3) 0.44002(17) 0.1684(4) 0.0458(12) Uani 1 1 d . . . . .
H8A H 0.143700 0.470522 0.199511 0.055 Uiso 1 1 calc R . . . .
C9A C 0.0821(3) 0.4113(2) 0.1253(5) 0.0579(15) Uani 1 1 d . . . . .
H9A H 0.027911 0.422574 0.126984 0.070 Uiso 1 1 calc R . . . .
C10A C 0.0908(4) 0.3674(2) 0.0809(5) 0.0573(15) Uani 1 1 d . . . . .
H10G H 0.042963 0.348335 0.048767 0.069 Uiso 1 1 calc R . . . .
C11A C 0.1708(4) 0.35062(17) 0.0832(4) 0.0466(13) Uani 1 1 d . . . . .
H11D H 0.178086 0.319418 0.054819 0.056 Uiso 1 1 calc R . . . .
C12A C 0.2403(3) 0.37967(15) 0.1272(3) 0.0356(10) Uani 1 1 d . . . . .
H12D H 0.294483 0.367340 0.129359 0.043 Uiso 1 1 calc R . . . .
C13A C 0.4034(3) 0.44169(13) 0.2459(3) 0.0264(8) Uani 1 1 d . . . . .
C14A C 0.4481(3) 0.45104(13) 0.3537(3) 0.0288(9) Uani 1 1 d . . . . .
H14A H 0.421910 0.469898 0.399093 0.035 Uiso 1 1 calc R . . . .
C15A C 0.5289(3) 0.43426(14) 0.3982(4) 0.0351(10) Uani 1 1 d . . . . .
H15A H 0.556683 0.441643 0.472114 0.042 Uiso 1 1 calc R . . . .
C16A C 0.5684(3) 0.40671(15) 0.3340(4) 0.0374(11) Uani 1 1 d . . . . .
H16A H 0.623965 0.395482 0.362857 0.045 Uiso 1 1 calc R . . . .
C17A C 0.5263(3) 0.39563(15) 0.2272(4) 0.0385(11) Uani 1 1 d . . . . .
H17A H 0.552637 0.376127 0.183083 0.046 Uiso 1 1 calc R . . . .
C18A C 0.4461(3) 0.41284(14) 0.1844(4) 0.0323(10) Uani 1 1 d . . . . .
H18A H 0.418602 0.404927 0.110727 0.039 Uiso 1 1 calc R . . . .
C19A C 0.3110(3) 0.48660(13) 0.0658(3) 0.0275(8) Uani 1 1 d . . . . .
C20A C 0.3830(3) 0.50630(14) 0.0420(4) 0.0334(10) Uani 1 1 d . . . . .
H20A H 0.433341 0.506828 0.098629 0.040 Uiso 1 1 calc R . . . .
C21A C 0.3846(3) 0.52507(15) -0.0601(4) 0.0382(11) Uani 1 1 d . . . . .
H21A H 0.435126 0.537606 -0.072506 0.046 Uiso 1 1 calc R . . . .
C22A C 0.3118(3) 0.52539(16) -0.1438(4) 0.0432(12) Uani 1 1 d . . . . .
H22A H 0.311835 0.538252 -0.213938 0.052 Uiso 1 1 calc R . . . .
C23A C 0.2394(3) 0.50678(17) -0.1237(4) 0.0444(11) Uani 1 1 d . . . . .
H23C H 0.189029 0.507170 -0.180152 0.053 Uiso 1 1 calc R . . . .
C24A C 0.2395(3) 0.48741(15) -0.0213(3) 0.0337(9) Uani 1 1 d . . . . .
H24A H 0.188946 0.474211 -0.010274 0.040 Uiso 1 1 calc R . . . .
Cl0A Cl 0.9997(4) 0.3941(3) 0.4962(5) 0.0521(15) Uani 0.25 1 d D U P A 1
Cl1A Cl 0.9589(5) 0.4616(3) 0.3153(6) 0.092(2) Uani 0.25 1 d D U P A 1
C0AA C 1.0284(11) 0.4183(7) 0.3863(12) 0.056(5) Uani 0.25 1 d D U P A 1
H0AA H 1.033366 0.391777 0.335063 0.067 Uiso 0.25 1 calc R . P A 1
H0AB H 1.084363 0.433335 0.412128 0.067 Uiso 0.25 1 calc R . P A 1
Cl2 Cl 0.9264(5) 0.4649(2) 0.4099(6) 0.079(2) Uani 0.25 1 d D U P B 2
Cl3 Cl 1.0211(4) 0.3779(2) 0.4664(5) 0.0457(15) Uani 0.25 1 d D U P B 2
C27 C 0.9710(10) 0.4238(4) 0.5121(11) 0.028(3) Uani 0.25 1 d D U P B 2
H27B H 1.011307 0.441198 0.571405 0.034 Uiso 0.25 1 calc R . P B 2
H27A H 0.926618 0.410245 0.543904 0.034 Uiso 0.25 1 calc R . P B 2

loop_
_atom_site_aniso_label
_atom_site_aniso_U_11
_atom_site_aniso_U_22
_atom_site_aniso_U_33
_atom_site_aniso_U_23
_atom_site_aniso_U_13
_atom_site_aniso_U_12
B1 0.028(3) 0.035(2) 0.046(3) -0.006(2) 0.019(2) 0.001(2)
C1 0.038(3) 0.025(2) 0.044(3) -0.0025(18) -0.002(2) -0.0018(18)
C1CP 0.028(2) 0.0282(19) 0.0218(19) -0.0062(15) 0.0075(17) -0.0025(16)
Cl1 0.0371(6) 0.0211(4) 0.0296(5) 0.0023(4) 0.0111(4) 0.0021(4)
F1 0.0208(14) 0.0585(17) 0.096(3) 0.0186(17) 0.0190(16) 0.0110(13)
Ir1 0.01649(8) 0.01930(8) 0.01867(8) -0.00104(5) 0.00850(6) -0.00065(5)
N1 0.0230(18) 0.0268(17) 0.037(2) -0.0060(14) 0.0071(16) -0.0004(13)
C2 0.048(3) 0.031(2) 0.047(3) 0.005(2) 0.001(2) -0.011(2)
C2CP 0.019(2) 0.032(2) 0.0199(18) -0.0108(15) 0.0045(16) -0.0055(15)
F2 0.092(3) 0.0480(17) 0.059(2) -0.0217(14) 0.047(2) -0.0070(16)
N2 0.0187(17) 0.0335(18) 0.0271(17) -0.0016(14) 0.0105(14) -0.0022(13)
C3 0.028(2) 0.039(2) 0.035(2) 0.0029(19) 0.002(2) -0.0131(19)
C3CP 0.032(2) 0.0213(18) 0.029(2) -0.0089(15) 0.0138(18) -0.0058(16)
N3 0.0239(17) 0.0238(15) 0.0183(15) 0.0003(12) 0.0118(14) 0.0004(12)
C4 0.020(2) 0.033(2) 0.030(2) -0.0025(17) 0.0071(17) -0.0038(16)
C4CP 0.033(2) 0.0261(19) 0.025(2) -0.0065(15) 0.0113(18) 0.0047(17)
N4 0.0193(17) 0.0227(15) 0.0199(15) 0.0005(12) 0.0097(13) 0.0007(12)
C5 0.0137(19) 0.035(2) 0.0212(19) -0.0050(15) 0.0043(15) -0.0020(15)
C5CP 0.027(2) 0.030(2) 0.026(2) -0.0101(16) 0.0142(18) -0.0003(16)
N5 0.0164(16) 0.0286(16) 0.0222(16) 0.0008(13) 0.0051(14) -0.0006(13)
C6 0.0166(19) 0.030(2) 0.025(2) -0.0017(15) 0.0071(16) 0.0036(15)
C6CP 0.054(3) 0.036(2) 0.027(2) 0.0006(18) 0.016(2) -0.003(2)
N6 0.0236(17) 0.0224(15) 0.0191(15) -0.0020(12) 0.0089(14) -0.0009(13)
C7 0.026(2) 0.034(2) 0.030(2) -0.0012(17) 0.0095(18) 0.0009(17)
C7CP 0.032(3) 0.044(3) 0.044(3) -0.010(2) 0.003(2) 0.000(2)
C8 0.036(3) 0.036(2) 0.037(2) 0.0037(19) 0.014(2) -0.0059(19)
C8CP 0.046(3) 0.030(2) 0.048(3) -0.004(2) 0.018(2) -0.014(2)
C9 0.025(2) 0.043(2) 0.031(2) -0.0015(18) 0.0122(19) -0.0047(18)
C9CP 0.048(3) 0.038(2) 0.033(2) -0.0034(19) 0.008(2) 0.017(2)
C10 0.059(4) 0.030(2) 0.070(4) -0.008(2) 0.008(3) 0.008(2)
C10C 0.029(3) 0.059(3) 0.046(3) -0.012(2) 0.022(2) -0.007(2)
C11 0.035(3) 0.059(3) 0.044(3) 0.009(2) 0.016(2) -0.017(2)
C12 0.048(3) 0.033(2) 0.051(3) 0.004(2) 0.020(3) 0.010(2)
C13 0.035(3) 0.056(3) 0.050(3) -0.006(2) 0.030(2) -0.008(2)
C14 0.0157(19) 0.0306(19) 0.0241(19) -0.0021(15) 0.0066(16) 0.0003(15)
C15 0.026(2) 0.053(3) 0.027(2) -0.0144(19) 0.0119(19) 0.0013(19)
C16 0.021(2) 0.043(2) 0.031(2) -0.0108(18) 0.0071(18) 0.0021(18)
C17 0.022(2) 0.0209(17) 0.028(2) 0.0003(15) 0.0134(17) -0.0010(14)
C18 0.029(2) 0.033(2) 0.0198(18) -0.0017(15) 0.0127(17) -0.0015(17)
C19 0.019(2) 0.038(2) 0.024(2) -0.0009(16) 0.0053(17) 0.0006(16)
C20 0.025(2) 0.0201(17) 0.0234(19) -0.0039(14) 0.0133(17) -0.0038(14)
C21 0.022(2) 0.0202(17) 0.0228(19) -0.0032(14) 0.0122(16) -0.0012(14)
C22 0.0181(19) 0.0238(18) 0.0233(19) -0.0002(14) 0.0092(16) 0.0023(14)
C23 0.025(2) 0.0258(19) 0.0233(19) 0.0044(15) 0.0090(17) 0.0028(15)
C24 0.023(2) 0.036(2) 0.035(2) -0.0010(18) 0.0090(19) -0.0069(17)
C25 0.033(3) 0.058(3) 0.039(3) -0.006(2) 0.007(2) -0.016(2)
C26 0.027(2) 0.057(3) 0.029(2) -0.004(2) 0.0004(19) -0.008(2)
B1A 0.028(2) 0.020(2) 0.028(2) 0.0006(17) 0.007(2) -0.0020(18)
C1A 0.022(2) 0.0270(19) 0.029(2) -0.0011(16) -0.0001(17) 0.0042(16)
C2A 0.039(3) 0.027(2) 0.030(2) -0.0032(17) 0.006(2) -0.0010(18)
C3A 0.054(3) 0.027(2) 0.036(2) -0.0054(18) 0.003(2) -0.001(2)
C4A 0.047(3) 0.035(2) 0.037(3) -0.0082(19) 0.004(2) 0.010(2)
C5A 0.051(3) 0.043(3) 0.044(3) 0.001(2) 0.023(2) 0.015(2)
C6A 0.045(3) 0.028(2) 0.042(3) 0.0040(18) 0.017(2) 0.0056(19)
C7A 0.037(3) 0.026(2) 0.029(2) 0.0048(16) 0.0042(19) -0.0008(17)
C8A 0.036(3) 0.038(2) 0.061(3) 0.005(2) 0.007(2) -0.003(2)
C9A 0.038(3) 0.052(3) 0.078(4) 0.013(3) 0.003(3) -0.009(2)
C10A 0.053(4) 0.054(3) 0.054(3) 0.018(3) -0.008(3) -0.025(3)
C11A 0.073(4) 0.034(2) 0.031(2) 0.0019(19) 0.010(3) -0.020(2)
C12A 0.052(3) 0.032(2) 0.025(2) 0.0029(17) 0.012(2) -0.008(2)
C13A 0.032(2) 0.0176(17) 0.031(2) 0.0044(15) 0.0102(19) -0.0001(16)
C14A 0.032(2) 0.0198(18) 0.034(2) 0.0021(16) 0.0081(19) -0.0053(16)
C15A 0.032(2) 0.027(2) 0.043(3) 0.0073(18) 0.003(2) -0.0048(18)
C16A 0.028(2) 0.032(2) 0.053(3) 0.018(2) 0.012(2) 0.0014(18)
C17A 0.043(3) 0.032(2) 0.050(3) 0.015(2) 0.029(2) 0.012(2)
C18A 0.040(3) 0.028(2) 0.033(2) 0.0066(17) 0.015(2) 0.0043(18)
C19A 0.036(2) 0.0171(17) 0.029(2) 0.0011(15) 0.0061(18) 0.0032(16)
C20A 0.043(3) 0.0229(19) 0.036(2) 0.0053(17) 0.013(2) 0.0009(18)
C21A 0.052(3) 0.027(2) 0.040(3) 0.0019(18) 0.020(2) -0.001(2)
C22A 0.070(4) 0.036(2) 0.027(2) 0.0016(18) 0.020(3) 0.007(2)
C23A 0.053(3) 0.049(3) 0.027(2) -0.006(2) 0.002(2) 0.003(2)
C24A 0.039(3) 0.030(2) 0.031(2) -0.0043(17) 0.007(2) 0.0028(19)
Cl0A 0.039(4) 0.072(5) 0.041(3) 0.009(3) 0.001(3) -0.007(3)
Cl1A 0.080(5) 0.107(6) 0.086(5) 0.035(4) 0.017(4) 0.041(4)
C0AA 0.039(12) 0.099(16) 0.023(9) -0.004(8) -0.008(8) 0.011(10)
Cl2 0.089(5) 0.065(4) 0.085(5) 0.045(3) 0.025(4) 0.030(3)
Cl3 0.032(3) 0.049(3) 0.053(4) -0.015(3) 0.005(3) 0.009(2)
C27 0.039(11) 0.012(7) 0.030(8) 0.003(5) 0.000(7) -0.006(6)

loop_
_atom_type_symbol
_atom_type_description
_atom_type_scat_dispersion_real
_atom_type_scat_dispersion_imag
_atom_type_scat_source
C C 0.0033 0.0016 'International Tables Vol C Tables 4.2.6.8 and 6.1.1.4'
H H 0.0000 0.0000 'International Tables Vol C Tables 4.2.6.8 and 6.1.1.4'
B B 0.0013 0.0007 'International Tables Vol C Tables 4.2.6.8 and 6.1.1.4'
Cl Cl 0.1484 0.1585 'International Tables Vol C Tables 4.2.6.8 and 6.1.1.4'
F F 0.0171 0.0103 'International Tables Vol C Tables 4.2.6.8 and 6.1.1.4'
Ir Ir -1.4442 7.9887 'International Tables Vol C Tables 4.2.6.8 and 6.1.1.4'
N N 0.0061 0.0033 'International Tables Vol C Tables 4.2.6.8 and 6.1.1.4'

loop_
_geom_angle_atom_site_label_1
_geom_angle_atom_site_label_2
_geom_angle_atom_site_label_3
_geom_angle
_geom_angle_site_symmetry_1
_geom_angle_site_symmetry_3
_geom_angle_publ_flag
F1 B1 N1 109.5(4) . . ?
F1 B1 N2 108.6(4) . . ?
F2 B1 F1 109.8(4) . . ?
F2 B1 N1 110.5(4) . . ?
F2 B1 N2 111.0(4) . . ?
N2 B1 N1 107.3(3) . . ?
N1 C1 C2 109.6(4) . . ?
N1 C1 C10 122.8(4) . . ?
C2 C1 C10 127.5(4) . . ?
C2CP C1CP Ir1 69.4(2) . . ?
C2CP C1CP C6CP 124.4(4) . . ?
C5CP C1CP Ir1 70.1(2) . . ?
C5CP C1CP C2CP 108.7(3) . . ?
C5CP C1CP C6CP 126.9(4) . . ?
C6CP C1CP Ir1 124.7(3) . . ?
C1CP Ir1 Cl1 93.24(11) . . ?
C2CP Ir1 C1CP 39.03(14) . . ?
C2CP Ir1 Cl1 109.05(11) . . ?
C2CP Ir1 C3CP 39.24(15) . . ?
C2CP Ir1 C4CP 65.64(15) . . ?
C2CP Ir1 C5CP 65.78(14) . . ?
C3CP Ir1 C1CP 64.79(14) . . ?
C3CP Ir1 Cl1 147.83(12) . . ?
N3 Ir1 C1CP 140.98(14) . . ?
N3 Ir1 Cl1 85.83(8) . . ?
N3 Ir1 C2CP 104.95(13) . . ?
N3 Ir1 C3CP 96.86(13) . . ?
N3 Ir1 C4CP 122.45(13) . . ?
N3 Ir1 C5CP 160.90(13) . . ?
N3 Ir1 N6 83.97(12) . . ?
C4CP Ir1 C1CP 64.76(15) . . ?
C4CP Ir1 Cl1 151.71(10) . . ?
C4CP Ir1 C3CP 38.66(15) . . ?
C4CP Ir1 C5CP 39.02(14) . . ?
C5CP Ir1 C1CP 38.64(15) . . ?
C5CP Ir1 Cl1 112.73(11) . . ?
C5CP Ir1 C3CP 65.17(14) . . ?
N6 Ir1 C1CP 134.87(13) . . ?
N6 Ir1 Cl1 84.87(9) . . ?
N6 Ir1 C2CP 163.70(13) . . ?
N6 Ir1 C3CP 127.30(14) . . ?
N6 Ir1 C4CP 98.08(14) . . ?
N6 Ir1 C5CP 101.49(13) . . ?
C1 N1 B1 126.4(4) . . ?
C1 N1 C4 108.3(3) . . ?
C4 N1 B1 125.1(3) . . ?
C3 C2 C1 108.8(4) . . ?
C1CP C2CP Ir1 71.6(2) . . ?
C1CP C2CP C3CP 107.0(3) . . ?
C1CP C2CP C7CP 126.0(4) . . ?
C3CP C2CP Ir1 71.0(2) . . ?
C3CP C2CP C7CP 126.5(4) . . ?
C7CP C2CP Ir1 128.8(3) . . ?
C6 N2 B1 125.8(3) . . ?
C9 N2 B1 125.9(3) . . ?
C9 N2 C6 108.2(3) . . ?
C2 C3 C4 106.2(4) . . ?
C2 C3 C11 124.8(4) . . ?
C4 C3 C11 128.9(4) . . ?
C2CP C3CP Ir1 69.8(2) . . ?
C2CP C3CP C8CP 125.6(4) . . ?
C4CP C3CP Ir1 70.4(2) . . ?
C4CP C3CP C2CP 108.3(3) . . ?
C4CP C3CP C8CP 126.1(4) . . ?
C8CP C3CP Ir1 126.3(3) . . ?
N4 N3 Ir1 121.1(2) . . ?
C22 N3 Ir1 133.0(3) . . ?
C22 N3 N4 105.4(3) . . ?
N1 C4 C3 107.0(4) . . ?
C5 C4 N1 120.7(3) . . ?
C5 C4 C3 132.3(4) . . ?
C3CP C4CP Ir1 71.0(2) . . ?
C3CP C4CP C5CP 108.4(4) . . ?
C3CP C4CP C9CP 126.6(4) . . ?
C5CP C4CP Ir1 70.7(2) . . ?
C5CP C4CP C9CP 125.0(4) . . ?
C9CP C4CP Ir1 125.3(3) . . ?
N3 N4 C23 120.1(3) . . ?
C20 N4 N3 110.7(3) . . ?
C20 N4 C23 129.2(3) . . ?
C4 C5 C6 121.4(3) . . ?
C4 C5 C14 119.5(3) . . ?
C6 C5 C14 118.9(3) . . ?
C1CP C5CP Ir1 71.3(2) . . ?
C1CP C5CP C4CP 107.5(3) . . ?
C1CP C5CP C10C 125.8(4) . . ?
C4CP C5CP Ir1 70.3(2) . . ?
C4CP C5CP C10C 126.5(4) . . ?
C10C C5CP Ir1 127.5(3) . . ?
N6 N5 C23 118.9(3) . . ?
C26 N5 N6 111.0(3) . . ?
C26 N5 C23 130.0(3) . . ?
N2 C6 C7 107.9(3) . . ?
C5 C6 N2 119.4(3) . . ?
C5 C6 C7 132.7(3) . . ?
N5 N6 Ir1 122.7(2) . . ?
C24 N6 Ir1 131.6(3) . . ?
C24 N6 N5 105.6(3) . . ?
C6 C7 C12 128.6(4) . . ?
C8 C7 C6 106.1(3) . . ?
C8 C7 C12 125.3(4) . . ?
C9 C8 C7 108.7(4) . . ?
N2 C9 C8 109.2(3) . . ?
N2 C9 C13 121.6(4) . . ?
C8 C9 C13 129.1(4) . . ?
C15 C14 C5 117.3(3) . . ?
C19 C14 C5 123.5(3) . . ?
C19 C14 C15 119.1(3) . . ?
C16 C15 C14 120.5(4) . . ?
C15 C16 C17 120.8(4) . . ?
C16 C17 C21 119.7(4) . . ?
C18 C17 C16 118.3(3) . . ?
C18 C17 C21 122.0(3) . . ?
C17 C18 C19 121.3(3) . . ?
C14 C19 C18 119.8(4) . . ?
N4 C20 C21 107.7(3) . . ?
C20 C21 C17 125.8(3) . . ?
C20 C21 C22 104.6(3) . . ?
C22 C21 C17 129.6(4) . . ?
N3 C22 C21 111.6(3) . . ?
N4 C23 N5 110.0(3) . . ?
N6 C24 C25 110.5(4) . . ?
C26 C25 C24 105.4(4) . . ?
N5 C26 C25 107.5(4) . . ?
C1A B1A C7A 111.2(3) . . ?
C1A B1A C13A 108.8(3) . . ?
C1A B1A C19A 109.8(3) . . ?
C7A B1A C13A 113.6(3) . . ?
C7A B1A C19A 104.8(3) . . ?
C13A B1A C19A 108.5(3) . . ?
C2A C1A B1A 122.1(3) . . ?
C6A C1A B1A 123.3(4) . . ?
C6A C1A C2A 114.5(4) . . ?
C3A C2A C1A 123.4(4) . . ?
C2A C3A C4A 119.9(4) . . ?
C5A C4A C3A 118.9(4) . . ?
C4A C5A C6A 119.8(4) . . ?
C1A C6A C5A 123.3(4) . . ?
C8A C7A B1A 121.2(4) . . ?
C12A C7A B1A 122.7(4) . . ?
C12A C7A C8A 115.0(4) . . ?
C9A C8A C7A 122.9(5) . . ?
C10A C9A C8A 120.5(5) . . ?
C9A C10A C11A 119.0(5) . . ?
C10A C11A C12A 119.9(5) . . ?
C7A C12A C11A 122.6(5) . . ?
C14A C13A B1A 123.3(3) . . ?
C14A C13A C18A 114.8(4) . . ?
C18A C13A B1A 121.7(4) . . ?
C15A C14A C13A 123.6(4) . . ?
C16A C15A C14A 119.4(4) . . ?
C15A C16A C17A 119.4(4) . . ?
C18A C17A C16A 120.3(4) . . ?
C17A C18A C13A 122.6(4) . . ?
C20A C19A B1A 122.3(4) . . ?
C24A C19A B1A 122.8(4) . . ?
C24A C19A C20A 114.9(4) . . ?
C21A C20A C19A 123.3(4) . . ?
C22A C21A C20A 119.6(4) . . ?
C23A C22A C21A 119.0(4) . . ?
C22A C23A C24A 120.5(5) . . ?
C23A C24A C19A 122.6(4) . . ?
Cl0A C0AA Cl1A 113.9(9) . . ?
Cl3 C27 Cl2 113.1(8) . . ?

loop_
_geom_bond_atom_site_label_1
_geom_bond_atom_site_label_2
_geom_bond_distance
_geom_bond_site_symmetry_2
_geom_bond_publ_flag
B1 F1 1.390(6) . ?
B1 N1 1.534(6) . ?
B1 F2 1.377(6) . ?
B1 N2 1.532(6) . ?
C1 N1 1.340(5) . ?
C1 C2 1.393(7) . ?
C1 C10 1.495(6) . ?
C1CP Ir1 2.177(4) . ?
C1CP C2CP 1.445(5) . ?
C1CP C5CP 1.435(6) . ?
C1CP C6CP 1.496(6) . ?
Cl1 Ir1 2.3882(9) . ?
Ir1 C2CP 2.148(4) . ?
Ir1 C3CP 2.164(4) . ?
Ir1 N3 2.098(3) . ?
Ir1 C4CP 2.156(4) . ?
Ir1 C5CP 2.161(3) . ?
Ir1 N6 2.099(3) . ?
N1 C4 1.406(5) . ?
C2 C3 1.373(6) . ?
C2CP C3CP 1.448(6) . ?
C2CP C7CP 1.483(6) . ?
N2 C6 1.406(4) . ?
N2 C9 1.349(5) . ?
C3 C4 1.437(6) . ?
C3 C11 1.494(6) . ?
C3CP C4CP 1.430(6) . ?
C3CP C8CP 1.500(5) . ?
N3 N4 1.362(4) . ?
N3 C22 1.321(5) . ?
C4 C5 1.381(6) . ?
C4CP C5CP 1.442(5) . ?
C4CP C9CP 1.500(6) . ?
N4 C20 1.342(4) . ?
N4 C23 1.442(5) . ?
C5 C6 1.405(5) . ?
C5 C14 1.496(5) . ?
C5CP C10C 1.486(5) . ?
N5 N6 1.352(4) . ?
N5 C23 1.450(5) . ?
N5 C26 1.341(5) . ?
C6 C7 1.413(5) . ?
N6 C24 1.326(5) . ?
C7 C8 1.396(6) . ?
C7 C12 1.501(6) . ?
C8 C9 1.386(6) . ?
C9 C13 1.500(5) . ?
C14 C15 1.401(6) . ?
C14 C19 1.382(5) . ?
C15 C16 1.381(5) . ?
C16 C17 1.391(5) . ?
C17 C18 1.389(6) . ?
C17 C21 1.474(5) . ?
C18 C19 1.396(5) . ?
C20 C21 1.374(5) . ?
C21 C22 1.389(5) . ?
C24 C25 1.393(6) . ?
C25 C26 1.359(6) . ?
B1A C1A 1.640(6) . ?
B1A C7A 1.649(6) . ?
B1A C13A 1.659(6) . ?
B1A C19A 1.664(6) . ?
C1A C2A 1.400(5) . ?
C1A C6A 1.385(6) . ?
C2A C3A 1.375(6) . ?
C3A C4A 1.380(6) . ?
C4A C5A 1.375(6) . ?
C5A C6A 1.388(6) . ?
C7A C8A 1.399(6) . ?
C7A C12A 1.391(6) . ?
C8A C9A 1.390(7) . ?
C9A C10A 1.356(8) . ?
C10A C11A 1.391(8) . ?
C11A C12A 1.396(7) . ?
C13A C14A 1.397(6) . ?
C13A C18A 1.411(5) . ?
C14A C15A 1.390(6) . ?
C15A C16A 1.382(6) . ?
C16A C17A 1.384(7) . ?
C17A C18A 1.383(6) . ?
C19A C20A 1.403(6) . ?
C19A C24A 1.397(6) . ?
C20A C21A 1.388(6) . ?
C21A C22A 1.386(7) . ?
C22A C23A 1.378(7) . ?
C23A C24A 1.392(6) . ?
Cl0A C0AA 1.701(11) . ?
Cl1A C0AA 1.742(11) . ?
Cl2 C27 1.734(10) . ?
Cl3 C27 1.688(11) . ?
